data_7036629
loop_
_publ_author_name
'Takehara, Chika'
'Then, Poh Ling'
'Kataoka, Yumiko'
'Nakano, Motohiro'
'Yamamura, Tomoo'
'Kajiwara, Takashi'

_publ_section_title
;
 Slow magnetic relaxation of light lanthanide-based linear LnZn2
 trinuclear complexes.
;
_journal_issue 41
_journal_name_full 'Dalton transactions (Cambridge, England : 2003)'
_journal_page_first 18276
_journal_page_last 18283
_journal_paper_doi 10.1039/c5dt03148f
_journal_volume 44
_journal_year 2015
_chemical_formula_sum 'C40 H39 N8 O11 Pr S2 Zn2'
_chemical_formula_weight 1143.56
_chemical_name_systematic
; 
 ? 
;
_space_group_IT_number 2
_symmetry_cell_setting triclinic
_symmetry_space_group_name_Hall '-P 1'
_symmetry_space_group_name_H-M 'P -1'
_atom_sites_solution_hydrogens geom
_atom_sites_solution_primary direct
_atom_sites_solution_secondary difmap
_audit_creation_method SHELXL-97
_audit_update_record
;
2015-08-12 deposited with the CCDC.
2015-09-23 downloaded from the CCDC.
;
_cell_angle_alpha 87.928(4)
_cell_angle_beta 69.558(3)
_cell_angle_gamma 70.611(3)
_cell_formula_units_Z 2
_cell_length_a 12.0853(11)
_cell_length_b 12.5724(14)
_cell_length_c 16.3404(17)
_cell_measurement_temperature 153(2)
_cell_volume 2185.5(4)
_computing_cell_refinement 'CrystalClear ver. 1.4'
_computing_data_collection 'CrystalClear ver. 1.4'
_computing_data_reduction CrystalStructure
_computing_molecular_graphics OrtepIII
_computing_structure_refinement 'SHELXL-97 (Sheldrick, 1997)'
_computing_structure_solution SIR97
_diffrn_ambient_temperature 153(2)
_diffrn_detector_area_resol_mean 28.5714
_diffrn_measured_fraction_theta_full 0.978
_diffrn_measured_fraction_theta_max 0.978
_diffrn_measurement_device
;
Saturn724+ (4x4 bin mode)
;
_diffrn_measurement_method 'phi and omega scans'
_diffrn_radiation_detector CCD
_diffrn_radiation_monochromator Confocal
_diffrn_radiation_source 'Rotating Anode'
_diffrn_radiation_type MoK\a
_diffrn_radiation_wavelength 0.71075
_diffrn_reflns_av_R_equivalents 0.0414
_diffrn_reflns_av_sigmaI/netI 0.0472
_diffrn_reflns_limit_h_max 16
_diffrn_reflns_limit_h_min -17
_diffrn_reflns_limit_k_max 17
_diffrn_reflns_limit_k_min -17
_diffrn_reflns_limit_l_max 22
_diffrn_reflns_limit_l_min -22
_diffrn_reflns_number 27820
_diffrn_reflns_theta_full 30.00
_diffrn_reflns_theta_max 30.00
_diffrn_reflns_theta_min 2.08
_exptl_absorpt_coefficient_mu 2.350
_exptl_absorpt_correction_T_max 0.8915
_exptl_absorpt_correction_T_min 0.7194
_exptl_absorpt_correction_type multi-scan
_exptl_crystal_colour 'pale yellow'
_exptl_crystal_density_diffrn 1.738
_exptl_crystal_density_method 'not measured'
_exptl_crystal_description Prism
_exptl_crystal_F_000 1148
_exptl_crystal_preparation 'Magnetic properties'
_exptl_crystal_size_max 0.15
_exptl_crystal_size_mid 0.10
_exptl_crystal_size_min 0.05
_refine_diff_density_max 1.763
_refine_diff_density_min -0.581
_refine_diff_density_rms 0.116
_refine_ls_extinction_method none
_refine_ls_goodness_of_fit_ref 1.036
_refine_ls_hydrogen_treatment mixed
_refine_ls_matrix_type full
_refine_ls_number_parameters 582
_refine_ls_number_reflns 12452
_refine_ls_number_restraints 0
_refine_ls_restrained_S_all 1.036
_refine_ls_R_factor_all 0.0431
_refine_ls_R_factor_gt 0.0374
_refine_ls_shift/su_max 0.001
_refine_ls_shift/su_mean 0.000
_refine_ls_structure_factor_coef Fsqd
_refine_ls_weighting_details 'calc w=1/[\s^2^(Fo^2^)+(0.0395P)^2^+1.8411P] where P=(Fo^2^+2Fc^2^)/3'
_refine_ls_weighting_scheme calc
_refine_ls_wR_factor_gt 0.0878
_refine_ls_wR_factor_ref 0.0918
_reflns_number_gt 11072
_reflns_number_total 12452
_reflns_threshold_expression >2sigma(I)
_cod_data_source_file c5dt03148f2.cif
_cod_data_source_block complex2
_cod_depositor_comments
;
The following automatic conversions were performed:

'_exptl_absorpt_correction_type' value 'multi scan' changed to
'multi-scan' according to
/usr/data/users/saulius/crontab/automatic-downloads/rss-feeds/RSC/lib/dictionaries/cif_core.dic
dictionary named 'cif_core.dic' version 2.4.2 from 2011-04-26.

Automatic conversion script
Id: cif_fix_values 3271 2015-04-21 07:52:19Z andrius 

 Adding full bibliography for 7036628--7036631.cif.
;
_cod_original_sg_symbol_H-M P-1
_cod_database_code 7036629

loop_
_symmetry_equiv_pos_as_xyz
'x, y, z'
'-x, -y, -z'

loop_
_atom_site_label
_atom_site_type_symbol
_atom_site_fract_x
_atom_site_fract_y
_atom_site_fract_z
_atom_site_U_iso_or_equiv
_atom_site_adp_type
_atom_site_occupancy
_atom_site_symmetry_multiplicity
_atom_site_calc_flag
_atom_site_refinement_flags
_atom_site_disorder_assembly
_atom_site_disorder_group
Pr Pr 0.898568(13) 0.588806(11) 0.254563(8) 0.01772(4) Uani 1 1 d . A 3
Zn1 Zn 1.10571(3) 0.29378(2) 0.18140(2) 0.01991(7) Uani 1 1 d . A .
Zn2 Zn 0.75521(3) 0.88508(2) 0.318859(19) 0.01973(7) Uani 1 1 d . . .
S1 S 1.07101(8) 0.09234(8) 0.43299(6) 0.03928(19) Uani 1 1 d . . .
S2 S 0.52340(8) 1.07244(7) 0.14386(5) 0.03305(16) Uani 1 1 d . A .
O1 O 0.67862(19) 0.70994(17) 0.24583(13) 0.0290(4) Uani 1 1 d . . .
O2 O 0.8131(2) 0.59752(18) 0.13265(13) 0.0303(4) Uani 1 1 d . . .
O3 O 0.6235(2) 0.6898(2) 0.13513(16) 0.0408(6) Uani 1 1 d . . .
O4 O 0.70345(19) 0.50267(18) 0.31997(14) 0.0300(4) Uani 1 1 d . . .
O5 O 0.92319(17) 0.39567(15) 0.21155(13) 0.0226(4) Uani 1 1 d . . .
O6 O 1.11018(17) 0.44568(15) 0.21165(12) 0.0208(4) Uani 1 1 d . . .
O7 O 1.08378(18) 0.62342(16) 0.29793(13) 0.0252(4) Uani 1 1 d . . .
O8 O 0.8588(2) 0.52962(17) 0.41343(12) 0.0298(5) Uani 1 1 d . . .
O9 O 0.77423(18) 0.73410(15) 0.37710(11) 0.0215(4) Uani 1 1 d . A .
O10 O 0.90570(17) 0.77895(15) 0.22413(12) 0.0208(4) Uani 1 1 d . A .
O11 O 1.05473(18) 0.62457(16) 0.10208(12) 0.0233(4) Uani 1 1 d . . .
N1 N 0.7023(2) 0.6671(2) 0.17023(16) 0.0250(5) Uani 1 1 d . A .
N2 N 1.1090(2) 0.1920(2) 0.27566(16) 0.0289(5) Uani 1 1 d . . .
N3 N 1.0786(2) 0.21366(19) 0.08435(15) 0.0228(4) Uani 1 1 d . . .
N4 N 1.2787(2) 0.25644(19) 0.08644(15) 0.0239(5) Uani 1 1 d . . .
N5 N 0.6366(2) 0.9573(2) 0.25845(18) 0.0313(5) Uani 1 1 d . A .
N6 N 0.6696(2) 0.96822(19) 0.44200(15) 0.0240(5) Uani 1 1 d . A .
N7 N 0.8535(2) 0.99675(19) 0.30799(15) 0.0239(5) Uani 1 1 d . A .
C1 C 1.0945(3) 0.1509(2) 0.34109(19) 0.0254(5) Uani 1 1 d . A .
C2 C 0.5833(3) 0.5631(3) 0.3842(3) 0.0484(10) Uani 1 1 d . A .
H1 H 0.5203 0.5867 0.3562 0.073 Uiso 1 1 calc R . .
H2 H 0.5873 0.6301 0.4103 0.073 Uiso 1 1 calc R . .
H3 H 0.5599 0.5138 0.4302 0.073 Uiso 1 1 calc R . .
C3 C 0.7136(3) 0.4060(2) 0.27610(18) 0.0241(5) Uani 1 1 d . A .
C4 C 0.6162(3) 0.3658(3) 0.2872(2) 0.0312(6) Uani 1 1 d . . .
H4 H 0.5348 0.4037 0.3288 0.037 Uiso 1 1 calc R A .
C5 C 0.6397(3) 0.2683(3) 0.2359(2) 0.0320(6) Uani 1 1 d . A .
H5 H 0.5737 0.2395 0.2431 0.038 Uiso 1 1 calc R . .
C6 C 0.7561(3) 0.2145(2) 0.1760(2) 0.0279(6) Uani 1 1 d . . .
H6 H 0.7698 0.1492 0.1411 0.033 Uiso 1 1 calc R A .
C7 C 0.8572(3) 0.2535(2) 0.16429(18) 0.0224(5) Uani 1 1 d . A .
C8 C 0.8359(3) 0.3506(2) 0.21603(17) 0.0216(5) Uani 1 1 d . A .
C9 C 0.9766(3) 0.1969(2) 0.09369(18) 0.0238(5) Uani 1 1 d . A .
H7 H 0.9783 0.1445 0.0524 0.029 Uiso 1 1 calc R . .
C10 C 1.1923(3) 0.1667(2) 0.00648(18) 0.0264(6) Uani 1 1 d . A .
H8 H 1.1886 0.2167 -0.0414 0.032 Uiso 1 1 calc R . .
H9 H 1.1979 0.0912 -0.0138 0.032 Uiso 1 1 calc R . .
C11 C 1.3079(3) 0.1564(2) 0.02884(19) 0.0279(6) Uani 1 1 d . A .
H10 H 1.3306 0.0869 0.0587 0.034 Uiso 1 1 calc R . .
H11 H 1.3801 0.1515 -0.0255 0.034 Uiso 1 1 calc R . .
C12 C 1.3550(3) 0.3095(2) 0.07500(18) 0.0253(5) Uani 1 1 d . A .
H12 H 1.4331 0.2815 0.0277 0.030 Uiso 1 1 calc R . .
C13 C 1.3320(2) 0.4100(2) 0.12879(18) 0.0236(5) Uani 1 1 d . . .
C14 C 1.4344(3) 0.4483(3) 0.1146(2) 0.0336(7) Uani 1 1 d . A .
H13 H 1.5136 0.4080 0.0714 0.040 Uiso 1 1 calc R . .
C15 C 1.4212(3) 0.5425(3) 0.1620(2) 0.0397(8) Uani 1 1 d . . .
H14 H 1.4911 0.5668 0.1514 0.048 Uiso 1 1 calc R A .
C16 C 1.3058(3) 0.6026(3) 0.2256(2) 0.0321(6) Uani 1 1 d . A .
H15 H 1.2971 0.6670 0.2592 0.039 Uiso 1 1 calc R . .
C17 C 1.2049(3) 0.5682(2) 0.23923(18) 0.0232(5) Uani 1 1 d . A .
C18 C 1.2144(2) 0.4715(2) 0.19303(17) 0.0209(5) Uani 1 1 d . A .
C19 C 1.0666(3) 0.7183(2) 0.3541(2) 0.0281(6) Uani 1 1 d . A .
H16 H 1.1253 0.6945 0.3856 0.042 Uiso 1 1 calc R . .
H17 H 0.9802 0.7450 0.3965 0.042 Uiso 1 1 calc R . .
H18 H 1.0826 0.7796 0.3185 0.042 Uiso 1 1 calc R . .
C20 C 0.5918(3) 1.0043(2) 0.20959(18) 0.0234(5) Uani 1 1 d . . .
C21 C 0.8985(5) 0.4122(3) 0.4319(2) 0.0549(12) Uani 1 1 d . A .
H19 H 0.9525 0.4014 0.4665 0.082 Uiso 1 1 calc R . .
H20 H 0.9453 0.3638 0.3766 0.082 Uiso 1 1 calc R . .
H21 H 0.8245 0.3918 0.4649 0.082 Uiso 1 1 calc R . .
C22 C 0.7894(3) 0.6090(2) 0.48546(17) 0.0242(5) Uani 1 1 d . A .
C23 C 0.7641(3) 0.5840(3) 0.57173(18) 0.0310(6) Uani 1 1 d . . .
H22 H 0.7921 0.5078 0.5854 0.037 Uiso 1 1 calc R A .
C24 C 0.6971(3) 0.6721(3) 0.63849(18) 0.0321(7) Uani 1 1 d . A .
H23 H 0.6767 0.6559 0.6981 0.039 Uiso 1 1 calc R . .
C25 C 0.6609(3) 0.7815(3) 0.61807(17) 0.0278(6) Uani 1 1 d . . .
H24 H 0.6186 0.8409 0.6641 0.033 Uiso 1 1 calc R A .
C26 C 0.6844(2) 0.8089(2) 0.53055(17) 0.0230(5) Uani 1 1 d . A .
C27 C 0.7477(2) 0.7206(2) 0.46236(16) 0.0199(5) Uani 1 1 d . . .
C28 C 0.6534(3) 0.9285(2) 0.51655(18) 0.0257(6) Uani 1 1 d . . .
H25 H 0.6185 0.9811 0.5668 0.031 Uiso 1 1 calc R A .
C29 C 0.6589(3) 1.0868(2) 0.4322(2) 0.0290(6) Uani 1 1 d . . .
H26 H 0.6259 1.1293 0.4905 0.035 Uiso 1 1 calc R A .
H27 H 0.6011 1.1222 0.4006 0.035 Uiso 1 1 calc R . .
C30 C 0.7911(3) 1.0881(2) 0.3799(2) 0.0296(6) Uani 1 1 d . A .
H28 H 0.7859 1.1621 0.3556 0.036 Uiso 1 1 calc R . .
H29 H 0.8404 1.0769 0.4187 0.036 Uiso 1 1 calc R . .
C31 C 0.9579(3) 0.9909(2) 0.24900(18) 0.0244(5) Uani 1 1 d . . .
H30 H 0.9898 1.0498 0.2514 0.029 Uiso 1 1 calc R A .
C32 C 1.0322(3) 0.9009(2) 0.17798(18) 0.0224(5) Uani 1 1 d . A .
C33 C 1.1440(3) 0.9111(3) 0.1168(2) 0.0284(6) Uani 1 1 d . . .
H31 H 1.1646 0.9763 0.1227 0.034 Uiso 1 1 calc R A .
C34 C 1.2236(3) 0.8296(3) 0.0493(2) 0.0319(6) Uani 1 1 d . A .
H32 H 1.2970 0.8396 0.0084 0.038 Uiso 1 1 calc R . .
C35 C 1.1964(3) 0.7315(3) 0.04063(18) 0.0274(6) Uani 1 1 d . . .
H33 H 1.2509 0.6745 -0.0059 0.033 Uiso 1 1 calc R A .
C36 C 1.0893(2) 0.7188(2) 0.10065(17) 0.0207(5) Uani 1 1 d . A .
C37 C 1.0041(2) 0.8024(2) 0.16995(16) 0.0195(5) Uani 1 1 d . . .
C38 C 1.1183(3) 0.5448(2) 0.02552(17) 0.0263(6) Uani 1 1 d . A .
H34 H 1.1072 0.5833 -0.0257 0.040 Uiso 1 1 calc R . .
H35 H 1.0831 0.4836 0.0340 0.040 Uiso 1 1 calc R . .
H36 H 1.2081 0.5131 0.0162 0.040 Uiso 1 1 calc R . .
N8 N 0.3105(5) 0.7649(5) 0.4081(4) 0.0907(17) Uani 1 1 d . . .
C39 C 0.3288(6) 0.8208(4) 0.3477(4) 0.0683(14) Uani 1 1 d . . .
C40 C 0.3529(4) 0.8811(4) 0.2741(3) 0.0686(14) Uani 1 1 d . . .
H37 H 0.4396 0.8444 0.2341 0.103 Uiso 1 1 calc R . .
H38 H 0.3411 0.9588 0.2923 0.103 Uiso 1 1 calc R . .
H39 H 0.2950 0.8826 0.2441 0.103 Uiso 1 1 calc R . .

loop_
_atom_site_aniso_label
_atom_site_aniso_U_11
_atom_site_aniso_U_22
_atom_site_aniso_U_33
_atom_site_aniso_U_23
_atom_site_aniso_U_13
_atom_site_aniso_U_12
Pr 0.02055(7) 0.01514(7) 0.01544(7) 0.00046(5) -0.00433(5) -0.00567(5)
Zn1 0.02174(14) 0.01629(14) 0.02025(14) 0.00187(11) -0.00618(11) -0.00609(11)
Zn2 0.02072(14) 0.01662(14) 0.02029(14) 0.00039(11) -0.00762(11) -0.00399(11)
S1 0.0409(4) 0.0504(5) 0.0320(4) 0.0201(4) -0.0160(4) -0.0209(4)
S2 0.0367(4) 0.0327(4) 0.0299(4) 0.0035(3) -0.0181(3) -0.0054(3)
O1 0.0281(10) 0.0271(10) 0.0287(10) -0.0043(8) -0.0089(8) -0.0061(8)
O2 0.0300(10) 0.0331(11) 0.0254(10) -0.0020(8) -0.0102(9) -0.0070(9)
O3 0.0402(13) 0.0513(15) 0.0425(13) 0.0110(11) -0.0257(11) -0.0193(11)
O4 0.0254(10) 0.0258(10) 0.0319(11) -0.0038(8) -0.0005(8) -0.0099(8)
O5 0.0207(9) 0.0161(8) 0.0309(10) 0.0018(7) -0.0081(8) -0.0073(7)
O6 0.0181(8) 0.0198(9) 0.0240(9) 0.0019(7) -0.0062(7) -0.0074(7)
O7 0.0265(10) 0.0232(10) 0.0277(10) -0.0018(8) -0.0117(8) -0.0085(8)
O8 0.0421(12) 0.0192(9) 0.0161(9) 0.0029(7) -0.0036(8) -0.0026(8)
O9 0.0271(9) 0.0190(9) 0.0144(8) 0.0010(7) -0.0045(7) -0.0060(7)
O10 0.0213(9) 0.0179(9) 0.0197(8) 0.0008(7) -0.0033(7) -0.0066(7)
O11 0.0265(9) 0.0197(9) 0.0192(9) -0.0007(7) -0.0037(7) -0.0064(7)
N1 0.0268(11) 0.0252(12) 0.0263(11) 0.0069(9) -0.0106(10) -0.0120(10)
N2 0.0348(13) 0.0229(12) 0.0292(12) 0.0055(10) -0.0121(11) -0.0097(10)
N3 0.0248(11) 0.0197(11) 0.0214(10) 0.0017(8) -0.0081(9) -0.0049(9)
N4 0.0223(11) 0.0204(11) 0.0249(11) 0.0013(9) -0.0071(9) -0.0034(9)
N5 0.0323(13) 0.0247(12) 0.0410(15) 0.0037(11) -0.0215(12) -0.0063(10)
N6 0.0223(11) 0.0197(11) 0.0253(11) -0.0022(9) -0.0074(9) -0.0020(9)
N7 0.0271(11) 0.0176(10) 0.0270(11) 0.0002(9) -0.0120(9) -0.0050(9)
C1 0.0237(13) 0.0231(13) 0.0300(14) 0.0021(11) -0.0097(11) -0.0086(10)
C2 0.0340(17) 0.048(2) 0.045(2) -0.0154(17) 0.0120(15) -0.0174(16)
C3 0.0259(13) 0.0221(13) 0.0234(12) 0.0047(10) -0.0054(10) -0.0109(10)
C4 0.0257(14) 0.0317(15) 0.0342(15) 0.0043(12) -0.0053(12) -0.0133(12)
C5 0.0307(14) 0.0334(16) 0.0406(17) 0.0108(13) -0.0160(13) -0.0191(13)
C6 0.0337(15) 0.0243(14) 0.0339(15) 0.0058(11) -0.0178(12) -0.0145(12)
C7 0.0255(13) 0.0197(12) 0.0242(12) 0.0056(10) -0.0103(10) -0.0094(10)
C8 0.0248(12) 0.0196(12) 0.0225(12) 0.0070(10) -0.0096(10) -0.0094(10)
C9 0.0325(14) 0.0179(12) 0.0251(13) 0.0044(10) -0.0157(11) -0.0081(10)
C10 0.0296(14) 0.0245(13) 0.0203(12) -0.0015(10) -0.0048(11) -0.0072(11)
C11 0.0274(14) 0.0205(13) 0.0277(14) -0.0036(11) -0.0054(11) -0.0020(11)
C12 0.0214(12) 0.0246(13) 0.0257(13) 0.0028(10) -0.0081(10) -0.0031(10)
C13 0.0206(12) 0.0271(13) 0.0242(12) 0.0044(10) -0.0093(10) -0.0082(10)
C14 0.0218(13) 0.0413(18) 0.0368(16) 0.0004(13) -0.0082(12) -0.0115(13)
C15 0.0313(16) 0.046(2) 0.050(2) 0.0026(16) -0.0152(15) -0.0225(15)
C16 0.0347(16) 0.0309(15) 0.0392(17) 0.0026(13) -0.0169(14) -0.0178(13)
C17 0.0257(13) 0.0226(13) 0.0239(12) 0.0049(10) -0.0113(10) -0.0094(10)
C18 0.0224(12) 0.0212(12) 0.0232(12) 0.0070(10) -0.0113(10) -0.0096(10)
C19 0.0353(15) 0.0200(13) 0.0324(15) -0.0023(11) -0.0170(12) -0.0081(11)
C20 0.0223(12) 0.0198(12) 0.0276(13) -0.0021(10) -0.0084(10) -0.0065(10)
C21 0.089(3) 0.0216(16) 0.0252(16) 0.0020(12) -0.0073(18) 0.0032(17)
C22 0.0232(12) 0.0241(13) 0.0198(12) 0.0008(10) -0.0053(10) -0.0034(10)
C23 0.0345(15) 0.0295(15) 0.0197(13) 0.0061(11) -0.0074(11) -0.0022(12)
C24 0.0347(15) 0.0376(17) 0.0142(12) 0.0033(11) -0.0056(11) -0.0036(13)
C25 0.0257(13) 0.0345(15) 0.0156(11) -0.0038(10) -0.0037(10) -0.0041(11)
C26 0.0204(12) 0.0274(13) 0.0182(11) -0.0020(10) -0.0055(10) -0.0056(10)
C27 0.0181(11) 0.0247(13) 0.0166(11) 0.0022(9) -0.0060(9) -0.0073(10)
C28 0.0212(12) 0.0246(13) 0.0246(13) -0.0067(10) -0.0050(10) -0.0019(10)
C29 0.0318(15) 0.0194(13) 0.0311(14) -0.0049(11) -0.0113(12) -0.0019(11)
C30 0.0339(15) 0.0203(13) 0.0351(15) -0.0048(11) -0.0131(13) -0.0081(11)
C31 0.0296(14) 0.0174(12) 0.0296(14) 0.0056(10) -0.0138(11) -0.0091(10)
C32 0.0238(12) 0.0204(12) 0.0263(13) 0.0082(10) -0.0107(10) -0.0104(10)
C33 0.0280(14) 0.0279(14) 0.0337(15) 0.0114(12) -0.0113(12) -0.0154(12)
C34 0.0246(14) 0.0393(17) 0.0303(15) 0.0100(13) -0.0047(12) -0.0151(13)
C35 0.0254(13) 0.0304(15) 0.0217(12) 0.0061(11) -0.0058(11) -0.0071(11)
C36 0.0231(12) 0.0197(12) 0.0189(11) 0.0048(9) -0.0082(10) -0.0061(10)
C37 0.0193(11) 0.0204(12) 0.0185(11) 0.0052(9) -0.0068(9) -0.0068(9)
C38 0.0320(14) 0.0213(13) 0.0203(12) -0.0004(10) -0.0082(11) -0.0034(11)
N8 0.071(3) 0.088(4) 0.108(4) -0.042(3) -0.047(3) 0.000(3)
C39 0.090(4) 0.052(3) 0.075(3) -0.013(2) -0.047(3) -0.017(3)
C40 0.052(3) 0.052(3) 0.085(4) -0.015(2) 0.001(2) -0.022(2)

loop_
_atom_type_symbol
_atom_type_description
_atom_type_scat_dispersion_real
_atom_type_scat_dispersion_imag
_atom_type_scat_source
C C 0.0033 0.0016 'International Tables Vol C Tables 4.2.6.8 and 6.1.1.4'
H H 0.0000 0.0000 'International Tables Vol C Tables 4.2.6.8 and 6.1.1.4'
Pr Pr -0.2180 2.8214 'International Tables Vol C Tables 4.2.6.8 and 6.1.1.4'
N N 0.0061 0.0033 'International Tables Vol C Tables 4.2.6.8 and 6.1.1.4'
O O 0.0106 0.0060 'International Tables Vol C Tables 4.2.6.8 and 6.1.1.4'
S S 0.1246 0.1234 'International Tables Vol C Tables 4.2.6.8 and 6.1.1.4'
Zn Zn 0.2839 1.4301 'International Tables Vol C Tables 4.2.6.8 and 6.1.1.4'

loop_
_geom_angle_atom_site_label_1
_geom_angle_atom_site_label_2
_geom_angle_atom_site_label_3
_geom_angle
O9 Pr O5 139.67(6)
O9 Pr O10 64.57(6)
O5 Pr O10 153.46(6)
O9 Pr O6 133.19(6)
O5 Pr O6 62.36(6)
O10 Pr O6 111.92(6)
O9 Pr O2 116.16(6)
O5 Pr O2 72.21(7)
O10 Pr O2 87.30(7)
O6 Pr O2 110.03(6)
O9 Pr O8 61.12(6)
O5 Pr O8 87.01(7)
O10 Pr O8 119.32(6)
O6 Pr O8 87.92(6)
O2 Pr O8 140.34(7)
O9 Pr O1 67.76(6)
O5 Pr O1 103.29(6)
O10 Pr O1 73.51(6)
O6 Pr O1 159.01(6)
O2 Pr O1 49.12(6)
O8 Pr O1 107.41(7)
O9 Pr O11 123.34(6)
O5 Pr O11 96.76(6)
O10 Pr O11 59.15(6)
O6 Pr O11 67.87(6)
O2 Pr O11 68.14(6)
O8 Pr O11 149.74(7)
O1 Pr O11 100.93(6)
O9 Pr O7 79.09(6)
O5 Pr O7 118.59(6)
O10 Pr O7 69.39(6)
O6 Pr O7 58.61(6)
O2 Pr O7 143.87(7)
O8 Pr O7 75.74(7)
O1 Pr O7 138.11(6)
O11 Pr O7 76.15(6)
O9 Pr O4 84.94(6)
O5 Pr O4 58.07(6)
O10 Pr O4 133.37(6)
O6 Pr O4 114.65(6)
O2 Pr O4 75.07(7)
O8 Pr O4 65.28(7)
O1 Pr O4 62.22(7)
O11 Pr O4 140.69(6)
O7 Pr O4 140.87(6)
O9 Pr Zn2 34.31(4)
O5 Pr Zn2 159.96(4)
O10 Pr Zn2 32.96(4)
O6 Pr Zn2 137.57(4)
O2 Pr Zn2 94.28(5)
O8 Pr Zn2 94.98(4)
O1 Pr Zn2 57.07(4)
O11 Pr Zn2 91.54(4)
O7 Pr Zn2 81.09(4)
O4 Pr Zn2 104.78(4)
N2 Zn1 O6 113.15(9)
N2 Zn1 N4 111.24(10)
O6 Zn1 N4 90.24(8)
N2 Zn1 O5 106.58(9)
O6 Zn1 O5 77.61(7)
N4 Zn1 O5 142.05(9)
N2 Zn1 N3 107.35(10)
O6 Zn1 N3 139.06(8)
N4 Zn1 N3 80.45(9)
O5 Zn1 N3 85.62(8)
N5 Zn2 O10 103.99(10)
N5 Zn2 N6 104.07(10)
O10 Zn2 N6 151.39(9)
N5 Zn2 O9 127.18(10)
O10 Zn2 O9 79.36(7)
N6 Zn2 O9 88.11(8)
N5 Zn2 N7 103.14(10)
O10 Zn2 N7 89.21(8)
N6 Zn2 N7 79.13(9)
O9 Zn2 N7 129.68(8)
N5 Zn2 Pr 110.83(7)
O10 Zn2 Pr 41.39(5)
N6 Zn2 Pr 129.41(7)
O9 Zn2 Pr 41.55(5)
N7 Zn2 Pr 124.56(6)
N1 O1 Pr 94.84(15)
N1 O2 Pr 99.94(15)
C3 O4 C2 116.9(2)
C3 O4 Pr 117.71(16)
C2 O4 Pr 124.16(19)
C8 O5 Zn1 119.97(16)
C8 O5 Pr 129.62(16)
Zn1 O5 Pr 109.83(8)
C18 O6 Zn1 124.94(16)
C18 O6 Pr 123.35(16)
Zn1 O6 Pr 110.18(8)
C17 O7 C19 116.9(2)
C17 O7 Pr 114.37(15)
C19 O7 Pr 125.08(16)
C22 O8 C21 116.4(2)
C22 O8 Pr 121.22(16)
C21 O8 Pr 122.17(17)
C27 O9 Zn2 127.11(16)
C27 O9 Pr 127.40(16)
Zn2 O9 Pr 104.14(7)
C37 O10 Zn2 127.06(16)
C37 O10 Pr 125.45(15)
Zn2 O10 Pr 105.66(8)
C36 O11 C38 117.5(2)
C36 O11 Pr 117.40(15)
C38 O11 Pr 124.47(16)
O3 N1 O1 122.4(3)
O3 N1 O2 121.7(3)
O1 N1 O2 115.9(2)
C1 N2 Zn1 166.8(2)
C9 N3 C10 122.0(2)
C9 N3 Zn1 123.93(19)
C10 N3 Zn1 113.77(17)
C12 N4 C11 122.0(2)
C12 N4 Zn1 127.0(2)
C11 N4 Zn1 111.00(18)
C20 N5 Zn2 163.8(3)
C28 N6 C29 121.2(2)
C28 N6 Zn2 129.68(19)
C29 N6 Zn2 107.18(18)
C31 N7 C30 120.1(2)
C31 N7 Zn2 126.97(19)
C30 N7 Zn2 112.89(18)
N2 C1 S1 178.6(3)
O4 C3 C4 125.2(3)
O4 C3 C8 112.8(2)
C4 C3 C8 122.0(3)
C3 C4 C5 118.8(3)
C6 C5 C4 120.5(3)
C5 C6 C7 121.5(3)
C8 C7 C6 118.8(3)
C8 C7 C9 122.8(2)
C6 C7 C9 118.2(2)
O5 C8 C7 124.7(2)
O5 C8 C3 117.0(2)
C7 C8 C3 118.3(2)
N3 C9 C7 123.7(2)
N3 C10 C11 109.6(2)
N4 C11 C10 108.6(2)
N4 C12 C13 125.1(3)
C14 C13 C18 118.6(3)
C14 C13 C12 117.2(3)
C18 C13 C12 124.2(2)
C15 C14 C13 121.1(3)
C14 C15 C16 120.3(3)
C17 C16 C15 119.4(3)
C16 C17 O7 125.1(3)
C16 C17 C18 122.2(3)
O7 C17 C18 112.7(2)
O6 C18 C17 117.2(2)
O6 C18 C13 124.6(2)
C17 C18 C13 118.2(2)
N5 C20 S2 177.7(3)
C23 C22 O8 124.5(3)
C23 C22 C27 122.3(3)
O8 C22 C27 113.2(2)
C22 C23 C24 119.1(3)
C25 C24 C23 120.0(3)
C24 C25 C26 121.8(3)
C25 C26 C27 118.9(3)
C25 C26 C28 116.7(2)
C27 C26 C28 124.0(2)
O9 C27 C22 117.0(2)
O9 C27 C26 125.2(2)
C22 C27 C26 117.8(2)
N6 C28 C26 125.1(2)
N6 C29 C30 106.8(2)
N7 C30 C29 109.2(2)
N7 C31 C32 125.2(3)
C37 C32 C33 118.6(3)
C37 C32 C31 124.3(2)
C33 C32 C31 117.0(3)
C34 C33 C32 122.1(3)
C33 C34 C35 119.8(3)
C36 C35 C34 119.1(3)
O11 C36 C35 124.9(2)
O11 C36 C37 112.7(2)
C35 C36 C37 122.4(3)
O10 C37 C32 125.5(2)
O10 C37 C36 116.4(2)
C32 C37 C36 118.1(2)
N8 C39 C40 177.0(5)

loop_
_geom_bond_atom_site_label_1
_geom_bond_atom_site_label_2
_geom_bond_distance
Pr O9 2.4381(18)
Pr O5 2.4446(18)
Pr O10 2.4475(18)
Pr O6 2.4603(18)
Pr O2 2.529(2)
Pr O8 2.5981(19)
Pr O1 2.639(2)
Pr O11 2.6776(19)
Pr O7 2.7347(19)
Pr O4 2.780(2)
Pr Zn2 3.5646(5)
Zn1 N2 1.969(2)
Zn1 O6 2.0124(18)
Zn1 N4 2.033(2)
Zn1 O5 2.0396(19)
Zn1 N3 2.082(2)
Zn2 N5 1.978(2)
Zn2 O10 2.0139(18)
Zn2 N6 2.047(2)
Zn2 O9 2.0722(19)
Zn2 N7 2.087(2)
S1 C1 1.624(3)
S2 C20 1.630(3)
O1 N1 1.264(3)
O2 N1 1.273(3)
O3 N1 1.228(3)
O4 C3 1.382(3)
O4 C2 1.432(4)
O5 C8 1.333(3)
O6 C18 1.334(3)
O7 C17 1.392(3)
O7 C19 1.446(3)
O8 C22 1.387(3)
O8 C21 1.449(4)
O9 C27 1.334(3)
O10 C37 1.328(3)
O11 C36 1.378(3)
O11 C38 1.438(3)
N2 C1 1.153(4)
N3 C9 1.275(4)
N3 C10 1.467(3)
N4 C12 1.268(4)
N4 C11 1.467(3)
N5 C20 1.155(4)
N6 C28 1.275(4)
N6 C29 1.461(4)
N7 C31 1.273(4)
N7 C30 1.473(3)
C3 C4 1.382(4)
C3 C8 1.409(4)
C4 C5 1.401(4)
C5 C6 1.360(4)
C6 C7 1.414(4)
C7 C8 1.409(4)
C7 C9 1.460(4)
C10 C11 1.528(4)
C12 C13 1.458(4)
C13 C14 1.415(4)
C13 C18 1.417(4)
C14 C15 1.373(5)
C15 C16 1.393(5)
C16 C17 1.370(4)
C17 C18 1.406(4)
C22 C23 1.382(4)
C22 C27 1.411(4)
C23 C24 1.396(4)
C24 C25 1.366(4)
C25 C26 1.411(4)
C26 C27 1.411(3)
C26 C28 1.454(4)
C29 C30 1.532(4)
C31 C32 1.457(4)
C32 C37 1.411(4)
C32 C33 1.415(4)
C33 C34 1.370(4)
C34 C35 1.402(4)
C35 C36 1.379(4)
C36 C37 1.415(3)
N8 C39 1.190(7)
C39 C40 1.394(8)
